data_2017131
loop_
_publ_author_name
'Le\'sniewska, Barbara'
'Jebors, Said'
'Coleman, Anthony W.'
'Suwi\'nska, Kinga'

_publ_section_title
;
 Streptidinium sulfate monohydrate
;
_journal_coeditor_code GD3283
_journal_issue 6
_journal_name_full 'Acta Crystallographica Section C'
_journal_page_first o290
_journal_page_last o292
_journal_paper_doi 10.1107/S0108270109015650
_journal_volume 65
_journal_year 2009
_chemical_formula_iupac 'C8 H20 N6 O4 2+ , S1 O4 2- , H2 O'
_chemical_formula_moiety 'C8 H20 N6 O4 2+ , O4 S 2- , H2 O'
_chemical_formula_sum 'C8 H22 N6 O9 S'
_chemical_formula_weight 378.38
_chemical_name_common 'Streptidinium sulfate monohydrate'
_chemical_name_systematic
;
{[(1<i>S</i>,3<i>R</i>,4<i>S</i>,6<i>R</i>)-2,4,5,6-tetrahydroxycyclohexane-
1,3-diyl]diimino}bis(aminomethaniminium) sulfate monohydrate
;
_space_group_IT_number 145
_symmetry_cell_setting trigonal
_symmetry_space_group_name_Hall 'P 32'
_symmetry_space_group_name_H-M 'P 32'
_atom_sites_solution_hydrogens mixed
_atom_sites_solution_primary direct
_atom_sites_solution_secondary difmap
_audit_creation_method SHELXL97
_cell_angle_alpha 90.00
_cell_angle_beta 90.00
_cell_angle_gamma 120.00
_cell_formula_units_Z 3
_cell_length_a 9.1105(5)
_cell_length_b 9.1105(5)
_cell_length_c 16.2506(7)
_cell_measurement_reflns_used 1276
_cell_measurement_temperature 100(2)
_cell_measurement_theta_max 27.48
_cell_measurement_theta_min 2.55
_cell_volume 1168.11(10)
_computing_cell_refinement
;
DENZO (Otwinowski & Minor 1997) and SCALEPACK (Otwinowski & Minor
1997)
;
_computing_data_collection 'COLLECT (Nonius, 1998)'
_computing_data_reduction
;
DENZO (Otwinowski & Minor 1997) and SCALEPACK (Otwinowski & Minor,
1997)
;
_computing_molecular_graphics 'ORTEP-3 (Burnett & Johnson,1996)'
_computing_publication_material 'publCIF (Westrip, 2009)'
_computing_structure_refinement 'SHELXL97 (Sheldrick, 2008)'
_computing_structure_solution 'SHELXS97 (Sheldrick, 2008)'
_diffrn_ambient_temperature 100(2)
_diffrn_detector_area_resol_mean 8.3
_diffrn_measured_fraction_theta_full 0.987
_diffrn_measured_fraction_theta_max 0.987
_diffrn_measurement_device_type 'Nonius Kappa APEXII'
_diffrn_measurement_method '\f and \w'
_diffrn_radiation_monochromator graphite
_diffrn_radiation_source 'fine-focus sealed tube'
_diffrn_radiation_type MoK\a
_diffrn_radiation_wavelength 0.71073
_diffrn_reflns_av_R_equivalents 0.028
_diffrn_reflns_av_sigmaI/netI 0.0322
_diffrn_reflns_limit_h_max 11
_diffrn_reflns_limit_h_min -11
_diffrn_reflns_limit_k_max 11
_diffrn_reflns_limit_k_min 0
_diffrn_reflns_limit_l_max 21
_diffrn_reflns_limit_l_min -15
_diffrn_reflns_number 4125
_diffrn_reflns_theta_full 27.48
_diffrn_reflns_theta_max 27.48
_diffrn_reflns_theta_min 2.87
_exptl_absorpt_coefficient_mu 0.269
_exptl_absorpt_correction_type none
_exptl_crystal_colour colourless
_exptl_crystal_density_diffrn 1.614
_exptl_crystal_density_method 'not measured'
_exptl_crystal_description 'trigonal pyramid'
_exptl_crystal_F_000 600
_exptl_crystal_size_max 0.50
_exptl_crystal_size_mid 0.40
_exptl_crystal_size_min 0.35
_refine_diff_density_max 0.672
_refine_diff_density_min -0.586
_refine_ls_abs_structure_details 'Flack (1983)'
_refine_ls_abs_structure_Flack 0.08(12)
_refine_ls_extinction_coef 0.007(2)
_refine_ls_extinction_expression Fc^*^=kFc[1+0.001xFc^2^\l^3^/sin(2\q)]^-1/4^
_refine_ls_extinction_method 'SHELXL97 (Sheldrick, 2008)'
_refine_ls_goodness_of_fit_ref 1.050
_refine_ls_hydrogen_treatment mixed
_refine_ls_matrix_type full
_refine_ls_number_parameters 279
_refine_ls_number_reflns 2645
_refine_ls_number_restraints 29
_refine_ls_restrained_S_all 1.090
_refine_ls_R_factor_all 0.0487
_refine_ls_R_factor_gt 0.0456
_refine_ls_shift/su_max 0.002
_refine_ls_shift/su_mean 0.000
_refine_ls_structure_factor_coef Fsqd
_refine_ls_weighting_details 'calc w=1/[\s^2^(Fo^2^)+(0.0172P)^2^+2.4698P] where P=(Fo^2^+2Fc^2^)/3'
_refine_ls_weighting_scheme calc
_refine_ls_wR_factor_gt 0.0980
_refine_ls_wR_factor_ref 0.1003
_reflns_number_gt 2547
_reflns_number_total 2645
_reflns_threshold_expression >2\s(I)
_cod_data_source_file gd3283.cif
_cod_data_source_block I
_cod_depositor_comments
;
The following automatic conversions were performed:

'_atom_sites_solution_hydrogens' value 'geom and difmap' was changed
to 'mixed'.

Automatic conversion script
Id: cif_fix_values 6452 2018-10-05 10:23:21Z andrius 
;
_cod_original_cell_volume 1168.10(10)
_cod_database_code 2017131
_cod_database_fobs_code 2017131

loop_
_symmetry_equiv_pos_as_xyz
'x, y, z'
'-y, x-y, z+2/3'
'-x+y, -x, z+1/3'

loop_
_atom_site_type_symbol
_atom_site_label
_atom_site_fract_x
_atom_site_fract_y
_atom_site_fract_z
_atom_site_U_iso_or_equiv
_atom_site_adp_type
_atom_site_calc_flag
_atom_site_refinement_flags
_atom_site_occupancy
_atom_site_disorder_assembly
_atom_site_disorder_group
C C1 0.4926(5) 0.4670(4) 0.8515(2) 0.0173(7) Uani d . 1 . .
H H1 0.4685 0.5543 0.8750 0.021 Uiso calc R 1 . .
C C2 0.6612(5) 0.5597(5) 0.8052(2) 0.0184(7) Uani d . 1 . .
H H2 0.6929 0.4753 0.7854 0.022 Uiso calc R 1 . .
C C3 0.6461(4) 0.6551(4) 0.7317(2) 0.0145(7) Uani d . 1 . .
H H3 0.6147 0.7394 0.7521 0.017 Uiso calc R 1 . .
C C4 0.5089(4) 0.5338(5) 0.6728(2) 0.0165(7) Uani d . 1 . .
H H4 0.5362 0.4460 0.6534 0.020 Uiso calc R 1 . .
C C5 0.3393(4) 0.4481(4) 0.7193(2) 0.0160(7) Uani d . 1 . .
H H5 0.3117 0.5366 0.7371 0.019 Uiso calc R 1 . .
C C6 0.3447(5) 0.3514(5) 0.7950(3) 0.0186(8) Uani d . 1 . .
H H6 0.3647 0.2587 0.7754 0.022 Uiso calc R 1 . .
C C7 0.5080(4) 0.4061(5) 0.9983(2) 0.0177(7) Uani d . 1 . .
C C8 0.9247(5) 0.9068(5) 0.7015(3) 0.0206(8) Uani d . 1 . .
O O1 0.7849(4) 0.6716(3) 0.86210(18) 0.0229(6) Uani d . 1 . .
H H1O 0.874(7) 0.684(6) 0.852(3) 0.034 Uiso d . 1 . .
O O2 0.5009(3) 0.6269(3) 0.60419(19) 0.0217(6) Uani d . 1 . .
H H2O 0.452(7) 0.553(7) 0.566(3) 0.033 Uiso d . 1 . .
O O3 0.2097(3) 0.3318(3) 0.66622(18) 0.0232(6) Uani d . 1 . .
H H3O 0.141(7) 0.365(6) 0.659(3) 0.035 Uiso d . 1 . .
O O4 0.1874(4) 0.2743(3) 0.83795(19) 0.0242(6) Uani d . 1 . .
H H4O 0.178(7) 0.348(7) 0.853(3) 0.036 Uiso d . 1 . .
N N1 0.5027(5) 0.3684(4) 0.9196(2) 0.0230(7) Uani d . 1 . .
H H1A 0.509(6) 0.267(6) 0.902(3) 0.028 Uiso d . 1 . .
N N2 0.5040(6) 0.5414(5) 1.0236(3) 0.0333(9) Uani d . 1 . .
H H2A 0.510(7) 0.639(7) 0.992(3) 0.040 Uiso d . 1 . .
H H2B 0.516(7) 0.566(7) 1.079(3) 0.040 Uiso d . 1 . .
N N3 0.5165(4) 0.3002(4) 1.0542(2) 0.0202(7) Uani d . 1 . .
H H3A 0.503(6) 0.206(6) 1.036(3) 0.024 Uiso d . 1 . .
H H3B 0.496(6) 0.309(6) 1.110(3) 0.024 Uiso d . 1 . .
N N4 0.8068(4) 0.7456(4) 0.6879(2) 0.0171(7) Uani d . 1 . .
H H4A 0.825(5) 0.697(6) 0.647(3) 0.021 Uiso d . 1 . .
N N5 1.0663(4) 0.9756(5) 0.6586(3) 0.0265(8) Uani d . 1 . .
H H5A 1.128(6) 1.095(6) 0.663(3) 0.032 Uiso d . 1 . .
H H5B 1.075(7) 0.915(7) 0.622(3) 0.032 Uiso d . 1 . .
N N6 0.8990(4) 0.9996(4) 0.7570(2) 0.0239(7) Uani d . 1 . .
H H6A 0.812(6) 0.945(6) 0.794(3) 0.029 Uiso d . 1 . .
H H6B 0.994(6) 1.110(6) 0.774(3) 0.029 Uiso d . 1 . .
S S1 0.43923(11) 0.46653(11) 0.24761(4) 0.0219(2) Uani d D 1 . .
O O1S 0.5553(5) 0.6048(4) 0.1917(2) 0.0347(9) Uani d PD 0.786(3) . .
O O2S 0.2591(3) 0.4094(5) 0.2327(3) 0.0316(9) Uani d PD 0.786(3) . .
O O3S 0.4931(5) 0.5230(5) 0.33338(15) 0.0261(8) Uani d PD 0.786(3) . .
O O4S 0.4715(5) 0.3241(4) 0.2324(2) 0.0278(9) Uani d PD 0.786(3) . .
O O1S' 0.4024(18) 0.5609(15) 0.1843(6) 0.0347(9) Uani d PD 0.214(3) . .
O O2S' 0.3081(13) 0.4522(18) 0.3063(7) 0.0316(9) Uani d PD 0.214(3) . .
O O3S' 0.6076(8) 0.5825(14) 0.2834(8) 0.0261(8) Uani d PD 0.214(3) . .
O O4S' 0.3720(19) 0.2907(7) 0.2180(8) 0.0278(9) Uani d PD 0.214(3) . .
O O1W 0.3210(4) 0.4019(4) 0.4808(2) 0.0271(7) Uani d . 1 . .
H H1W 0.229(7) 0.397(7) 0.493(4) 0.041 Uiso d . 1 . .
H H2W 0.365(7) 0.427(7) 0.426(4) 0.041 Uiso d . 1 . .

loop_
_atom_site_aniso_label
_atom_site_aniso_U_11
_atom_site_aniso_U_22
_atom_site_aniso_U_33
_atom_site_aniso_U_12
_atom_site_aniso_U_13
_atom_site_aniso_U_23
C1 0.0278(19) 0.0147(16) 0.0138(17) 0.0139(15) -0.0001(15) 0.0006(14)
C2 0.0239(19) 0.0173(17) 0.0151(18) 0.0112(15) -0.0032(15) -0.0037(15)
C3 0.0136(16) 0.0130(16) 0.0148(18) 0.0051(13) 0.0042(14) 0.0013(13)
C4 0.0178(16) 0.0147(16) 0.0142(18) 0.0061(14) 0.0030(14) 0.0044(14)
C5 0.0161(16) 0.0091(15) 0.0195(19) 0.0037(13) 0.0026(15) 0.0017(14)
C6 0.0190(17) 0.0120(16) 0.0196(19) 0.0038(14) 0.0021(15) -0.0014(14)
C7 0.0138(16) 0.0225(18) 0.0153(18) 0.0078(14) -0.0002(14) -0.0035(15)
C8 0.0171(17) 0.0178(17) 0.024(2) 0.0069(15) -0.0005(15) 0.0023(16)
O1 0.0197(13) 0.0275(14) 0.0208(15) 0.0112(12) -0.0056(12) -0.0058(12)
O2 0.0226(14) 0.0177(13) 0.0180(14) 0.0049(11) -0.0024(12) 0.0041(11)
O3 0.0175(13) 0.0190(13) 0.0249(15) 0.0031(11) -0.0042(12) 0.0008(11)
O4 0.0253(14) 0.0147(13) 0.0263(16) 0.0053(11) 0.0117(12) 0.0002(11)
N1 0.041(2) 0.0194(16) 0.0137(16) 0.0189(15) 0.0011(15) 0.0006(13)
N2 0.059(3) 0.038(2) 0.0171(19) 0.034(2) -0.0095(18) -0.0122(17)
N3 0.0253(17) 0.0225(16) 0.0123(16) 0.0115(14) 0.0011(13) -0.0022(13)
N4 0.0178(15) 0.0154(14) 0.0178(17) 0.0080(12) 0.0048(13) 0.0000(13)
N5 0.0183(16) 0.0226(18) 0.033(2) 0.0060(14) 0.0055(15) 0.0001(16)
N6 0.0209(16) 0.0150(15) 0.031(2) 0.0054(13) 0.0012(15) -0.0045(14)
S1 0.0245(5) 0.0203(5) 0.0144(4) 0.0062(4) -0.0012(4) -0.0009(4)
O1S 0.039(2) 0.0243(18) 0.025(2) 0.0037(16) 0.0045(18) -0.0049(16)
O2S 0.0236(18) 0.034(2) 0.038(2) 0.0152(16) -0.0080(16) -0.0030(17)
O3S 0.0314(19) 0.0327(19) 0.018(2) 0.0186(16) -0.0034(15) -0.0068(15)
O4S 0.041(2) 0.035(2) 0.0161(18) 0.026(2) 0.0007(18) -0.0021(16)
O1S' 0.039(2) 0.0243(18) 0.025(2) 0.0037(16) 0.0045(18) -0.0049(16)
O2S' 0.0236(18) 0.034(2) 0.038(2) 0.0152(16) -0.0080(16) -0.0030(17)
O3S' 0.0314(19) 0.0327(19) 0.018(2) 0.0186(16) -0.0034(15) -0.0068(15)
O4S' 0.041(2) 0.035(2) 0.0161(18) 0.026(2) 0.0007(18) -0.0021(16)
O1W 0.0337(16) 0.0267(15) 0.0216(16) 0.0155(13) 0.0014(13) -0.0025(13)

loop_
_atom_type_symbol
_atom_type_description
_atom_type_scat_dispersion_real
_atom_type_scat_dispersion_imag
_atom_type_scat_source
C C 0.0033 0.0016 'International Tables Vol C Tables 4.2.6.8 and 6.1.1.4'
H H 0.0000 0.0000 'International Tables Vol C Tables 4.2.6.8 and 6.1.1.4'
O O 0.0106 0.0060 'International Tables Vol C Tables 4.2.6.8 and 6.1.1.4'
N N 0.0061 0.0033 'International Tables Vol C Tables 4.2.6.8 and 6.1.1.4'
S S 0.1246 0.1234 'International Tables Vol C Tables 4.2.6.8 and 6.1.1.4'

loop_
_geom_angle_atom_site_label_1
_geom_angle_atom_site_label_2
_geom_angle_atom_site_label_3
_geom_angle_site_symmetry_1
_geom_angle_site_symmetry_3
_geom_angle
_geom_angle_publ_flag
N1 C1 C2 . . 111.0(3) ?
N1 C1 C6 . . 109.6(3) ?
C2 C1 C6 . . 112.3(3) ?
N1 C1 H1 . . 107.9 ?
C2 C1 H1 . . 107.9 ?
C6 C1 H1 . . 107.9 ?
O1 C2 C3 . . 111.5(3) ?
O1 C2 C1 . . 107.0(3) ?
C3 C2 C1 . . 110.4(3) ?
O1 C2 H2 . . 109.3 ?
C3 C2 H2 . . 109.3 ?
C1 C2 H2 . . 109.3 ?
N4 C3 C2 . . 110.7(3) ?
N4 C3 C4 . . 109.3(3) ?
C2 C3 C4 . . 110.7(3) ?
N4 C3 H3 . . 108.7 ?
C2 C3 H3 . . 108.7 ?
C4 C3 H3 . . 108.7 ?
O2 C4 C3 . . 109.1(3) ?
O2 C4 C5 . . 110.5(3) ?
C3 C4 C5 . . 108.1(3) ?
O2 C4 H4 . . 109.7 ?
C3 C4 H4 . . 109.7 ?
C5 C4 H4 . . 109.7 ?
O3 C5 C6 . . 108.3(3) ?
O3 C5 C4 . . 109.3(3) ?
C6 C5 C4 . . 112.0(3) ?
O3 C5 H5 . . 109.1 ?
C6 C5 H5 . . 109.1 ?
C4 C5 H5 . . 109.1 ?
O4 C6 C5 . . 111.4(3) ?
O4 C6 C1 . . 111.5(3) ?
C5 C6 C1 . . 110.9(3) ?
O4 C6 H6 . . 107.6 ?
C5 C6 H6 . . 107.6 ?
C1 C6 H6 . . 107.6 ?
N2 C7 N1 . . 122.2(4) ?
N2 C7 N3 . . 119.6(4) ?
N1 C7 N3 . . 118.2(3) ?
N5 C8 N4 . . 119.6(4) ?
N5 C8 N6 . . 119.8(4) ?
N4 C8 N6 . . 120.6(3) ?
C2 O1 H1O . . 111(4) ?
C4 O2 H2O . . 105(3) ?
C5 O3 H3O . . 108(4) ?
C6 O4 H4O . . 105(4) ?
C7 N1 C1 . . 125.5(3) ?
C7 N1 H1A . . 120(3) ?
C1 N1 H1A . . 114(3) ?
C7 N2 H2A . . 131(3) ?
C7 N2 H2B . . 119(3) ?
H2A N2 H2B . . 110(4) ?
C7 N3 H3A . . 117(3) ?
C7 N3 H3B . . 120(3) ?
H3A N3 H3B . . 119(4) ?
C8 N4 C3 . . 124.7(3) ?
C8 N4 H4A . . 116(3) ?
C3 N4 H4A . . 119(3) ?
C8 N5 H5A . . 113(3) ?
C8 N5 H5B . . 117(4) ?
H5A N5 H5B . . 127(5) ?
C8 N6 H6A . . 118(3) ?
C8 N6 H6B . . 120(3) ?
H6A N6 H6B . . 116(4) ?
O3S' S1 O4S' . . 128.4(8) ?
O2S S1 O3S . . 113.2(2) ?
O2S S1 O1S . . 113.3(2) ?
O3S S1 O1S . . 108.1(2) ?
O3S' S1 O1S' . . 108.3(8) ?
O4S' S1 O1S' . . 108.1(8) ?
O3S' S1 O2S' . . 108.2(8) ?
O4S' S1 O2S' . . 103.6(8) ?
O1S' S1 O2S' . . 95.3(8) ?
O2S S1 O4S . . 109.6(2) ?
O3S S1 O4S . . 106.5(2) ?
O1S S1 O4S . . 105.8(2) ?
H1W O1W H2W . . 121(5) ?

loop_
_geom_bond_atom_site_label_1
_geom_bond_atom_site_label_2
_geom_bond_site_symmetry_2
_geom_bond_distance
_geom_bond_publ_flag
C1 N1 . 1.456(5) ?
C1 C2 . 1.531(5) ?
C1 C6 . 1.533(5) ?
C1 H1 . 1.0000 ?
C2 O1 . 1.420(4) ?
C2 C3 . 1.523(5) ?
C2 H2 . 1.0000 ?
C3 N4 . 1.457(4) ?
C3 C4 . 1.523(5) ?
C3 H3 . 1.0000 ?
C4 O2 . 1.425(4) ?
C4 C5 . 1.537(5) ?
C4 H4 . 1.0000 ?
C5 O3 . 1.418(4) ?
C5 C6 . 1.527(5) ?
C5 H5 . 1.0000 ?
C6 O4 . 1.424(5) ?
C6 H6 . 1.0000 ?
C7 N2 . 1.318(5) ?
C7 N1 . 1.319(5) ?
C7 N3 . 1.355(5) ?
C8 N5 . 1.318(5) ?
C8 N4 . 1.334(5) ?
C8 N6 . 1.335(5) ?
O1 H1O . 0.78(6) ?
O2 H2O . 0.85(5) ?
O3 H3O . 0.83(5) ?
O4 H4O . 0.76(6) ?
N1 H1A . 1.00(5) ?
N2 H2A . 1.01(6) ?
N2 H2B . 0.92(6) ?
N3 H3A . 0.85(5) ?
N3 H3B . 0.93(5) ?
N4 H4A . 0.86(5) ?
N5 H5A . 0.95(5) ?
N5 H5B . 0.84(5) ?
N6 H6A . 0.91(5) ?
N6 H6B . 0.99(5) ?
S1 O2S . 1.473(2) ?
S1 O3S' . 1.479(2) ?
S1 O4S' . 1.480(2) ?
S1 O3S . 1.482(2) ?
S1 O1S . 1.483(2) ?
S1 O1S' . 1.483(2) ?
S1 O2S' . 1.483(2) ?
S1 O4S . 1.487(2) ?
O1W H1W . 0.85(6) ?
O1W H2W . 0.95(6) ?

loop_
_geom_hbond_atom_site_label_D
_geom_hbond_atom_site_label_H
_geom_hbond_atom_site_label_A
_geom_hbond_site_symmetry_A
_geom_hbond_distance_DH
_geom_hbond_distance_HA
_geom_hbond_distance_DA
_geom_hbond_angle_DHA
O1 H1O O1W 3_665 0.78(6) 2.00(6) 2.775(4) 170(5)
O2 H2O O1W . 0.85(5) 1.90(5) 2.748(4) 171(5)
O3 H3O O3S' 3_565 0.83(5) 1.79(5) 2.590(12) 162(5)
O3 H3O O3S 3_565 0.83(5) 2.00(5) 2.801(5) 160(5)
O3 H3O O1S 3_565 0.83(5) 2.56(5) 3.155(5) 130(4)
O4 H4O O2 3_565 0.76(6) 2.15(6) 2.876(4) 158(5)
N1 H1A O3S' 2_655 1.00(5) 2.07(5) 2.863(12) 135(4)
N1 H1A O4S 2_655 1.00(5) 2.27(5) 3.136(5) 145(4)
N2 H2B O1S 1_556 0.92(6) 1.87(6) 2.782(5) 174(5)
N2 H2B O1S' 1_556 0.92(6) 1.99(6) 2.805(14) 147(5)
N2 H2A O2S' 2_665 1.01(6) 1.85(6) 2.811(8) 158(4)
N2 H2A O2S 2_665 1.01(6) 2.25(6) 3.220(6) 161(4)
N3 H3A O3S' 2_655 0.85(5) 2.00(5) 2.774(12) 150(4)
N3 H3A O3S 2_655 0.85(5) 2.12(5) 2.978(5) 176(4)
N3 H3B O4S 1_556 0.93(5) 2.02(5) 2.949(5) 174(4)
N3 H3B O4S' 1_556 0.93(5) 2.05(5) 2.952(14) 161(4)
N4 H4A O4S' 3_665 0.86(5) 2.02(5) 2.865(14) 168(4)
N4 H4A O4S 3_665 0.86(5) 2.14(5) 2.976(5) 167(4)
N5 H5A O3 1_665 0.95(5) 1.90(5) 2.831(5) 169(4)
N5 H5B O2S 3_665 0.84(5) 2.22(5) 3.009(5) 157(5)
N5 H5B O2S' 3_665 0.84(5) 2.43(5) 3.019(14) 127(4)
N5 H5B O4S' 3_665 0.84(5) 2.54(6) 3.258(15) 144(5)
N6 H6B O4 1_665 0.99(5) 1.94(5) 2.884(4) 159(4)
N6 H6B O3 1_665 0.99(5) 2.66(5) 3.284(4) 122(3)
N6 H6A O4S' 2_665 0.91(5) 2.40(5) 3.021(13) 125(4)
N6 H6A O2S 2_665 0.91(5) 2.45(5) 3.358(5) 170(4)
O1W H1W O1S 3_565 0.85(6) 1.95(6) 2.784(5) 166(5)
O1W H1W O1S' 3_565 0.85(6) 2.25(6) 2.894(12) 133(5)
O1W H2W O3S . 0.95(6) 1.84(6) 2.772(5) 166(5)
O1W H2W O2S' . 0.95(6) 2.06(6) 2.884(12) 144(5)

loop_
_geom_torsion_atom_site_label_1
_geom_torsion_atom_site_label_2
_geom_torsion_atom_site_label_3
_geom_torsion_atom_site_label_4
_geom_torsion_site_symmetry_1
_geom_torsion_site_symmetry_2
_geom_torsion_site_symmetry_3
_geom_torsion_site_symmetry_4
_geom_torsion
_geom_torsion_publ_flag
N1 C1 C2 O1 . . . . -61.3(4) ?
C6 C1 C2 O1 . . . . 175.6(3) ?
N1 C1 C2 C3 . . . . 177.2(3) ?
C6 C1 C2 C3 . . . . 54.1(4) ?
O1 C2 C3 N4 . . . . 60.4(4) ?
C1 C2 C3 N4 . . . . 179.2(3) ?
O1 C2 C3 C4 . . . . -178.2(3) ?
C1 C2 C3 C4 . . . . -59.3(4) ?
N4 C3 C4 O2 . . . . -56.6(4) ?
C2 C3 C4 O2 . . . . -178.8(3) ?
N4 C3 C4 C5 . . . . -176.7(3) ?
C2 C3 C4 C5 . . . . 61.0(4) ?
O2 C4 C5 O3 . . . . 61.8(4) ?
C3 C4 C5 O3 . . . . -178.9(3) ?
O2 C4 C5 C6 . . . . -178.2(3) ?
C3 C4 C5 C6 . . . . -58.9(4) ?
O3 C5 C6 O4 . . . . -60.1(4) ?
C4 C5 C6 O4 . . . . 179.3(3) ?
O3 C5 C6 C1 . . . . 175.1(3) ?
C4 C5 C6 C1 . . . . 54.5(4) ?
N1 C1 C6 O4 . . . . 59.8(4) ?
C2 C1 C6 O4 . . . . -176.4(3) ?
N1 C1 C6 C5 . . . . -175.5(3) ?
C2 C1 C6 C5 . . . . -51.6(4) ?
N2 C7 N1 C1 . . . . 0.3(6) ?
N3 C7 N1 C1 . . . . 179.7(4) ?
C2 C1 N1 C7 . . . . 107.6(4) ?
C6 C1 N1 C7 . . . . -127.9(4) ?
N5 C8 N4 C3 . . . . 179.5(4) ?
N6 C8 N4 C3 . . . . -1.8(6) ?
C2 C3 N4 C8 . . . . -93.3(4) ?
C4 C3 N4 C8 . . . . 144.4(4) ?
